data_9017338
loop_
_publ_author_name
'Lee, S.'
'Xu, H.'

_publ_section_title
;
 Using powder XRD and pair distribution function to determine anisotropic
 atomic displacement parameters of orthorhombic tridymite and
 tetragonal cristobalite
;
_journal_name_full 'Acta Crystallographica, Section B'
_journal_paper_doi 10.1107/S2052520619000933
_journal_volume 75
_journal_year 2019
_chemical_compound_source 'rhyolitic rock, New Mexico, USA'
_chemical_formula_sum 'O2 Si'
_chemical_name_mineral Cristobalite
_space_group_IT_number 92
_space_group_name_Hall 'P 4abw 2nw'
_space_group_name_H-M_alt 'P 41 21 2'
_symmetry_space_group_name_H-M 'P 41 21 2'
_cell_angle_alpha 90
_cell_angle_beta 90
_cell_angle_gamma 90
_cell_length_a 4.9727
_cell_length_b 4.9727
_cell_length_c 6.9257
_cell_formula_units_Z 4
_cell_volume 171.257
_database_code_amcsd 0020745
_exptl_crystal_density_diffrn 2.330
_cod_data_source_file inputs/fixed/downloads/11/11595.cif
_cod_data_source_block 11595
_cod_original_formula_sum 'Si O2'
_cod_database_code 9017338

loop_
_space_group_symop_operation_xyz
x,y,z
y,x,-z
1/2-y,1/2+x,1/4+z
1/2-x,1/2+y,1/4-z
-x,-y,1/2+z
-y,-x,1/2-z
1/2+y,1/2-x,3/4+z
1/2+x,1/2-y,3/4-z

loop_
_atom_site_aniso_label
_atom_site_aniso_U_11
_atom_site_aniso_U_22
_atom_site_aniso_U_33
_atom_site_aniso_U_12
_atom_site_aniso_U_13
_atom_site_aniso_U_23
Si 0.00890 0.00860 0.00880 -0.00100 0.00200 -0.00200
O 0.02890 0.00940 0.01780 -0.00200 0.00600 0.00100

loop_
_atom_site_label
_atom_site_fract_x
_atom_site_fract_y
_atom_site_fract_z
_atom_site_U_iso_or_equiv
Si 0.30070 0.30070 0.00000 0.03456
O 0.23900 0.10410 0.17870 0.01869

loop_
_cod_related_entry_id
_cod_related_entry_database
_cod_related_entry_code
1 AMCSD 0020745
